data_4029157
loop_
_publ_author_name
'Li, Jiang-Tao'
'Wang, Li-Xia'
'Wang, De-Xian'
'Zhao, Liang'
'Wang, Mei-Xiang'

_publ_section_title
;
 Synthesis, Resolution, Structure, and Racemization of Inherently Chiral
 1,3-Alternate Azacalix[4]pyrimidines: Quantification of Conformation
 Mobility.
;
_journal_issue 5
_journal_name_full 'The Journal of organic chemistry'
_journal_page_first 2178
_journal_page_last 2188
_journal_paper_doi 10.1021/jo500054v
_journal_volume 79
_journal_year 2014
_chemical_formula_moiety 'C20 H18 Cl F N12'
_chemical_formula_sum 'C20 H18 Cl F N12'
_chemical_formula_weight 480.91
_chemical_name_systematic
; 
 ? 
;
_space_group_IT_number 14
_symmetry_cell_setting monoclinic
_symmetry_space_group_name_Hall '-P 2yn'
_symmetry_space_group_name_H-M 'P 1 21/n 1'
_atom_sites_solution_hydrogens geom
_atom_sites_solution_primary direct
_atom_sites_solution_secondary difmap
_audit_creation_method SHELXL-97
_cell_angle_alpha 90.00
_cell_angle_beta 91.42(3)
_cell_angle_gamma 90.00
_cell_formula_units_Z 4
_cell_length_a 11.881(2)
_cell_length_b 10.039(2)
_cell_length_c 17.273(4)
_cell_measurement_reflns_used 6978
_cell_measurement_temperature 173(2)
_cell_measurement_theta_max 27.4831
_cell_measurement_theta_min 1.1793
_cell_volume 2059.6(7)
_computing_cell_refinement 'CrystalClear (Rigaku Inc., 2008)'
_computing_data_collection 'CrystalClear (Rigaku Inc., 2008)'
_computing_data_reduction 'CrystalClear (Rigaku Inc., 2008)'
_computing_molecular_graphics
;
 Mercury: visualization and analysis of crystal structures, C. F. Macrae,
 P. R. Edgington, P. McCabe, E. Pidcock, G. P. Shields, R. Taylor,
 M. Towler and J. van de Streek, J. Appl. Cryst., 39, 453-457, 2006.
;
_computing_publication_material 'SHELX-97 (Sheldrick, 2008)'
_computing_structure_refinement 'SHELX-97 (Sheldrick, 2008)'
_computing_structure_solution 'SHELX-97 (Sheldrick, 2008)'
_diffrn_ambient_temperature 173(2)
_diffrn_detector_area_resol_mean 28.5714
_diffrn_measured_fraction_theta_full 0.995
_diffrn_measured_fraction_theta_max 0.995
_diffrn_measurement_device_type 'MM007HF + CCD (Saturn724+)'
_diffrn_measurement_method '\w scans at fixed \c = 45\%'
_diffrn_radiation_monochromator Confocal
_diffrn_radiation_source 'Rotating Anode'
_diffrn_radiation_type MoK\a
_diffrn_radiation_wavelength 0.71073
_diffrn_reflns_av_R_equivalents 0.0414
_diffrn_reflns_av_sigmaI/netI 0.0346
_diffrn_reflns_limit_h_max 15
_diffrn_reflns_limit_h_min -15
_diffrn_reflns_limit_k_max 12
_diffrn_reflns_limit_k_min -12
_diffrn_reflns_limit_l_max 22
_diffrn_reflns_limit_l_min -22
_diffrn_reflns_number 16204
_diffrn_reflns_theta_full 27.48
_diffrn_reflns_theta_max 27.48
_diffrn_reflns_theta_min 2.35
_exptl_absorpt_coefficient_mu 0.234
_exptl_absorpt_correction_T_max 1.0000
_exptl_absorpt_correction_T_min 0.8279
_exptl_absorpt_correction_type multi-scan
_exptl_absorpt_process_details 'CrystalClear (Rigaku Inc., 2008)'
_exptl_crystal_colour Colorless
_exptl_crystal_density_diffrn 1.551
_exptl_crystal_density_method 'not measured'
_exptl_crystal_description block
_exptl_crystal_F_000 992
_exptl_crystal_size_max 0.39
_exptl_crystal_size_mid 0.28
_exptl_crystal_size_min 0.20
_refine_diff_density_max 0.578
_refine_diff_density_min -0.605
_refine_diff_density_rms 0.181
_refine_ls_extinction_method none
_refine_ls_goodness_of_fit_ref 1.189
_refine_ls_hydrogen_treatment constr
_refine_ls_matrix_type full
_refine_ls_number_parameters 318
_refine_ls_number_reflns 4697
_refine_ls_number_restraints 40
_refine_ls_restrained_S_all 1.186
_refine_ls_R_factor_all 0.0634
_refine_ls_R_factor_gt 0.0548
_refine_ls_shift/su_max 0.006
_refine_ls_shift/su_mean 0.000
_refine_ls_structure_factor_coef Fsqd
_refine_ls_weighting_details 'calc w=1/[\s^2^(Fo^2^)+(0.1050P)^2^+1.3804P] where P=(Fo^2^+2Fc^2^)/3'
_refine_ls_weighting_scheme calc
_refine_ls_wR_factor_gt 0.1696
_refine_ls_wR_factor_ref 0.1946
_reflns_number_gt 4480
_reflns_number_total 4697
_reflns_threshold_expression >2sigma(I)
_cod_data_source_file jo500054v_si_001.cif
_cod_data_source_block a
_cod_original_cell_volume 2059.5(7)
_cod_original_sg_symbol_H-M P2(1)/n
_cod_database_code 4029157

loop_
_symmetry_equiv_pos_as_xyz
'x, y, z'
'-x+1/2, y+1/2, -z+1/2'
'-x, -y, -z'
'x-1/2, -y-1/2, z-1/2'

loop_
_atom_site_label
_atom_site_type_symbol
_atom_site_fract_x
_atom_site_fract_y
_atom_site_fract_z
_atom_site_U_iso_or_equiv
_atom_site_adp_type
_atom_site_occupancy
_atom_site_symmetry_multiplicity
_atom_site_calc_flag
_atom_site_refinement_flags
_atom_site_disorder_assembly
_atom_site_disorder_group
Cl1 Cl 0.23566(8) 0.16979(11) 0.24094(6) 0.0291(3) Uani 0.720(3) 1 d PDU A 1
F1 F 0.4354(2) 0.0387(4) 0.13754(16) 0.0305(6) Uani 0.720(3) 1 d PDU A 1
N1 N 0.59524(16) -0.2490(2) 0.19123(11) 0.0277(4) Uani 1 1 d . . .
N2 N 0.48911(16) -0.2956(2) 0.07472(11) 0.0275(4) Uani 1 1 d . . .
N3 N 0.37454(16) -0.1402(2) 0.01336(11) 0.0287(4) Uani 1 1 d . . .
N4 N 0.28133(16) 0.0364(2) -0.04767(10) 0.0275(4) Uani 1 1 d . . .
N5 N 0.12410(16) 0.1445(2) 0.00922(10) 0.0246(4) Uani 1 1 d . . .
N6 N 0.05639(15) 0.0841(2) 0.12761(10) 0.0254(4) Uani 1 1 d . . .
N7 N -0.01783(16) -0.0816(2) 0.20707(11) 0.0283(4) Uani 1 1 d . . .
N8 N 0.06725(16) -0.1335(2) 0.33027(11) 0.0251(4) Uani 1 1 d . . .
N9 N 0.22415(15) -0.0253(2) 0.38089(10) 0.0237(4) Uani 1 1 d . . .
N10 N 0.38242(19) 0.0870(2) 0.42842(12) 0.0365(5) Uani 1 1 d . . .
N11 N 0.55876(17) 0.0794(2) 0.36428(12) 0.0332(5) Uani 1 1 d . . .
N12 N 0.58400(15) -0.0411(2) 0.25276(11) 0.0274(4) Uani 1 1 d . . .
C1 C 0.54803(17) -0.1279(2) 0.19264(12) 0.0229(4) Uani 1 1 d . A .
C2 C 0.5635(2) -0.3244(2) 0.13139(13) 0.0282(5) Uani 1 1 d . . .
H2 H 0.5982 -0.4095 0.1286 0.034 Uiso 1 1 calc R . .
C3 C 0.44220(17) -0.1740(2) 0.07569(12) 0.0222(4) Uani 1 1 d . A .
C4 C 0.47274(17) -0.0857(2) 0.13575(12) 0.0225(4) Uani 1 1 d D . .
C5 C 0.3682(3) -0.2297(3) -0.05372(15) 0.0493(8) Uani 1 1 d . . .
H5B H 0.3152 -0.3020 -0.0436 0.074 Uiso 1 1 calc R . .
H5C H 0.4429 -0.2672 -0.0628 0.074 Uiso 1 1 calc R . .
H5A H 0.3424 -0.1797 -0.0996 0.074 Uiso 1 1 calc R . .
C6 C 0.29012(17) -0.0411(2) 0.01554(12) 0.0231(4) Uani 1 1 d . . .
C7 C 0.21844(18) -0.0328(2) 0.07705(12) 0.0249(5) Uani 1 1 d . . .
H7 H 0.2252 -0.0905 0.1205 0.030 Uiso 1 1 calc R . .
C8 C 0.13505(17) 0.0659(2) 0.07164(12) 0.0225(4) Uani 1 1 d . . .
C9 C 0.19772(19) 0.1243(2) -0.04684(12) 0.0265(5) Uani 1 1 d . . .
H9 H 0.1893 0.1793 -0.0914 0.032 Uiso 1 1 calc R . .
C10 C -0.04554(19) 0.1621(2) 0.11082(13) 0.0278(5) Uani 1 1 d . . .
H10B H -0.0261 0.2569 0.1082 0.042 Uiso 1 1 calc R . .
H10C H -0.0997 0.1480 0.1519 0.042 Uiso 1 1 calc R . .
H10A H -0.0790 0.1337 0.0611 0.042 Uiso 1 1 calc R . .
C11 C 0.06281(17) 0.0099(2) 0.19657(12) 0.0225(4) Uani 1 1 d . A .
C12 C 0.14664(17) 0.0354(2) 0.25201(12) 0.0212(4) Uani 1 1 d D . .
C13 C 0.14875(17) -0.0428(2) 0.32036(11) 0.0203(4) Uani 1 1 d . A .
C14 C -0.0102(2) -0.1468(3) 0.27395(14) 0.0290(5) Uani 1 1 d . . .
H14 H -0.0674 -0.2109 0.2826 0.035 Uiso 1 1 calc R . .
C15 C 0.1911(2) -0.0750(3) 0.45761(12) 0.0305(5) Uani 1 1 d . . .
H15A H 0.1176 -0.0378 0.4705 0.046 Uiso 1 1 calc R . .
H15C H 0.2475 -0.0476 0.4968 0.046 Uiso 1 1 calc R . .
H15B H 0.1863 -0.1724 0.4564 0.046 Uiso 1 1 calc R . .
C16 C 0.33752(19) 0.0110(2) 0.37161(13) 0.0251(4) Uani 1 1 d . . .
C17 C 0.39838(18) -0.0339(2) 0.31020(12) 0.0246(4) Uani 1 1 d . . .
H17 H 0.3648 -0.0875 0.2706 0.030 Uiso 1 1 calc R . .
C18 C 0.51209(18) 0.0027(2) 0.30855(12) 0.0237(4) Uani 1 1 d . . .
C19 C 0.4909(2) 0.1152(3) 0.42072(16) 0.0413(7) Uani 1 1 d . . .
H19 H 0.5244 0.1679 0.4608 0.050 Uiso 1 1 calc R . .
C20 C 0.70602(19) -0.0261(3) 0.26554(16) 0.0387(6) Uani 1 1 d . . .
H20C H 0.7308 -0.0818 0.3093 0.058 Uiso 1 1 calc R . .
H20B H 0.7236 0.0673 0.2769 0.058 Uiso 1 1 calc R . .
H20A H 0.7451 -0.0538 0.2189 0.058 Uiso 1 1 calc R . .
F1A F 0.2167(6) 0.1286(7) 0.2387(4) 0.0305(6) Uani 0.280(3) 1 d PDU A 2
Cl1A Cl 0.4412(3) 0.0829(3) 0.12899(18) 0.0291(3) Uani 0.280(3) 1 d PDU A 2

loop_
_atom_site_aniso_label
_atom_site_aniso_U_11
_atom_site_aniso_U_22
_atom_site_aniso_U_33
_atom_site_aniso_U_23
_atom_site_aniso_U_13
_atom_site_aniso_U_12
Cl1 0.0291(4) 0.0233(5) 0.0348(4) 0.0057(3) -0.0002(3) -0.0023(3)
F1 0.0308(11) 0.0266(14) 0.0340(11) -0.0006(11) -0.0047(8) 0.0031(10)
N1 0.0223(9) 0.0333(10) 0.0276(9) 0.0035(8) 0.0006(7) 0.0043(8)
N2 0.0252(9) 0.0308(10) 0.0266(9) -0.0029(8) 0.0014(7) 0.0041(8)
N3 0.0255(9) 0.0402(11) 0.0202(9) -0.0073(8) -0.0016(7) 0.0112(8)
N4 0.0249(9) 0.0385(11) 0.0193(8) 0.0007(8) 0.0022(7) 0.0016(8)
N5 0.0235(9) 0.0297(10) 0.0206(8) 0.0051(7) -0.0001(7) 0.0027(7)
N6 0.0189(8) 0.0357(11) 0.0216(8) 0.0055(7) 0.0018(7) 0.0103(7)
N7 0.0239(9) 0.0352(11) 0.0258(9) 0.0030(8) -0.0010(7) -0.0046(8)
N8 0.0237(9) 0.0274(10) 0.0243(9) 0.0029(7) 0.0031(7) -0.0015(7)
N9 0.0220(9) 0.0316(10) 0.0177(8) 0.0013(7) 0.0035(7) 0.0001(7)
N10 0.0319(11) 0.0464(13) 0.0314(10) -0.0157(9) 0.0040(8) -0.0092(10)
N11 0.0267(10) 0.0402(12) 0.0327(10) -0.0104(9) 0.0005(8) -0.0095(9)
N12 0.0158(8) 0.0400(11) 0.0260(9) -0.0053(8) -0.0024(7) -0.0015(8)
C1 0.0149(9) 0.0302(11) 0.0236(10) 0.0004(8) 0.0030(7) -0.0014(8)
C2 0.0264(11) 0.0282(11) 0.0299(11) 0.0013(9) 0.0003(9) 0.0060(9)
C3 0.0167(9) 0.0290(11) 0.0211(9) 0.0005(8) 0.0031(7) 0.0036(8)
C4 0.0173(9) 0.0249(10) 0.0254(10) -0.0005(8) 0.0026(7) 0.0014(8)
C5 0.0591(18) 0.0602(19) 0.0278(12) -0.0205(12) -0.0133(12) 0.0332(15)
C6 0.0198(9) 0.0293(11) 0.0202(9) -0.0008(8) -0.0011(7) 0.0035(8)
C7 0.0230(10) 0.0324(12) 0.0194(9) 0.0036(8) 0.0010(8) 0.0060(9)
C8 0.0205(9) 0.0269(10) 0.0200(9) 0.0020(8) 0.0001(7) 0.0012(8)
C9 0.0259(10) 0.0328(12) 0.0208(10) 0.0057(8) 0.0003(8) 0.0010(9)
C10 0.0204(10) 0.0339(12) 0.0290(11) 0.0016(9) -0.0014(8) 0.0083(9)
C11 0.0195(9) 0.0273(11) 0.0209(9) 0.0022(8) 0.0033(7) 0.0042(8)
C12 0.0176(9) 0.0230(10) 0.0232(9) 0.0022(8) 0.0030(7) 0.0018(8)
C13 0.0192(9) 0.0230(10) 0.0189(9) 0.0005(8) 0.0029(7) 0.0021(8)
C14 0.0247(10) 0.0334(12) 0.0292(11) 0.0023(9) 0.0026(9) -0.0056(9)
C15 0.0288(11) 0.0428(14) 0.0199(10) 0.0086(9) 0.0003(8) -0.0012(10)
C16 0.0236(10) 0.0283(11) 0.0232(10) -0.0018(8) -0.0008(8) -0.0010(8)
C17 0.0198(10) 0.0302(11) 0.0238(10) -0.0036(8) -0.0003(8) -0.0013(8)
C18 0.0209(10) 0.0269(11) 0.0234(10) 0.0018(8) -0.0011(8) -0.0024(8)
C19 0.0344(13) 0.0534(17) 0.0362(13) -0.0192(12) 0.0019(10) -0.0147(12)
C20 0.0164(10) 0.0629(18) 0.0367(13) -0.0099(12) -0.0012(9) -0.0045(11)
F1A 0.0308(11) 0.0266(14) 0.0340(11) -0.0006(11) -0.0047(8) 0.0031(10)
Cl1A 0.0291(4) 0.0233(5) 0.0348(4) 0.0057(3) -0.0002(3) -0.0023(3)

loop_
_atom_type_symbol
_atom_type_description
_atom_type_scat_dispersion_real
_atom_type_scat_dispersion_imag
_atom_type_scat_source
C C 0.0033 0.0016 'International Tables Vol C Tables 4.2.6.8 and 6.1.1.4'
H H 0.0000 0.0000 'International Tables Vol C Tables 4.2.6.8 and 6.1.1.4'
N N 0.0061 0.0033 'International Tables Vol C Tables 4.2.6.8 and 6.1.1.4'
F F 0.0171 0.0103 'International Tables Vol C Tables 4.2.6.8 and 6.1.1.4'
Cl Cl 0.1484 0.1585 'International Tables Vol C Tables 4.2.6.8 and 6.1.1.4'

loop_
_geom_angle_atom_site_label_1
_geom_angle_atom_site_label_2
_geom_angle_atom_site_label_3
_geom_angle
C2 N1 C1 114.88(19)
C2 N2 C3 117.1(2)
C3 N3 C6 123.79(18)
C3 N3 C5 119.1(2)
C6 N3 C5 115.45(19)
C9 N4 C6 114.77(19)
C9 N5 C8 116.20(19)
C8 N6 C11 120.14(18)
C8 N6 C10 120.36(18)
C11 N6 C10 118.58(18)
C14 N7 C11 114.90(19)
C14 N8 C13 117.57(19)
C13 N9 C16 123.71(18)
C13 N9 C15 117.24(18)
C16 N9 C15 117.73(18)
C19 N10 C16 114.6(2)
C19 N11 C18 115.7(2)
C18 N12 C1 122.01(18)
C18 N12 C20 119.32(19)
C1 N12 C20 116.94(19)
N1 C1 C4 122.0(2)
N1 C1 N12 116.97(19)
C4 C1 N12 120.9(2)
N1 C2 N2 128.1(2)
N1 C2 H2 115.9
N2 C2 H2 115.9
N2 C3 N3 116.82(19)
N2 C3 C4 118.89(19)
N3 C3 C4 124.0(2)
F1 C4 C1 119.0(2)
F1 C4 C3 122.1(2)
C1 C4 C3 118.9(2)
F1 C4 Cl1A 8.9(2)
C1 C4 Cl1A 118.9(2)
C3 C4 Cl1A 120.91(19)
N3 C5 H5B 109.5
N3 C5 H5C 109.5
H5B C5 H5C 109.5
N3 C5 H5A 109.5
H5B C5 H5A 109.5
H5C C5 H5A 109.5
N4 C6 C7 123.6(2)
N4 C6 N3 115.27(19)
C7 C6 N3 121.0(2)
C6 C7 C8 116.1(2)
C6 C7 H7 121.9
C8 C7 H7 121.9
N5 C8 N6 115.71(19)
N5 C8 C7 121.6(2)
N6 C8 C7 122.63(19)
N4 C9 N5 127.7(2)
N4 C9 H9 116.2
N5 C9 H9 116.2
N6 C10 H10B 109.5
N6 C10 H10C 109.5
H10B C10 H10C 109.5
N6 C10 H10A 109.5
H10B C10 H10A 109.5
H10C C10 H10A 109.5
N7 C11 C12 122.37(19)
N7 C11 N6 116.96(19)
C12 C11 N6 120.6(2)
F1A C12 C11 118.1(4)
F1A C12 C13 123.9(4)
C11 C12 C13 118.00(19)
F1A C12 Cl1 5.4(4)
C11 C12 Cl1 119.92(16)
C13 C12 Cl1 121.76(16)
N8 C13 N9 116.67(18)
N8 C13 C12 118.94(19)
N9 C13 C12 124.19(19)
N7 C14 N8 128.2(2)
N7 C14 H14 115.9
N8 C14 H14 115.9
N9 C15 H15A 109.5
N9 C15 H15C 109.5
H15A C15 H15C 109.5
N9 C15 H15B 109.5
H15A C15 H15B 109.5
H15C C15 H15B 109.5
N10 C16 C17 122.9(2)
N10 C16 N9 115.3(2)
C17 C16 N9 121.7(2)
C16 C17 C18 117.1(2)
C16 C17 H17 121.4
C18 C17 H17 121.4
N11 C18 N12 115.67(19)
N11 C18 C17 121.2(2)
N12 C18 C17 123.1(2)
N10 C19 N11 128.5(2)
N10 C19 H19 115.8
N11 C19 H19 115.8
N12 C20 H20C 109.5
N12 C20 H20B 109.5
H20C C20 H20B 109.5
N12 C20 H20A 109.5
H20C C20 H20A 109.5
H20B C20 H20A 109.5

loop_
_geom_bond_atom_site_label_1
_geom_bond_atom_site_label_2
_geom_bond_distance
Cl1 C12 1.728(2)
F1 C4 1.326(4)
N1 C2 1.328(3)
N1 C1 1.339(3)
N2 C2 1.334(3)
N2 C3 1.342(3)
N3 C3 1.370(3)
N3 C6 1.413(3)
N3 C5 1.467(3)
N4 C9 1.329(3)
N4 C6 1.343(3)
N5 C9 1.336(3)
N5 C8 1.340(3)
N6 C8 1.374(3)
N6 C11 1.406(3)
N6 C10 1.465(3)
N7 C14 1.329(3)
N7 C11 1.342(3)
N8 C14 1.329(3)
N8 C13 1.344(3)
N9 C13 1.371(3)
N9 C16 1.408(3)
N9 C15 1.478(3)
N10 C19 1.330(3)
N10 C16 1.343(3)
N11 C19 1.330(3)
N11 C18 1.342(3)
N12 C18 1.376(3)
N12 C1 1.413(3)
N12 C20 1.469(3)
C1 C4 1.379(3)
C2 H2 0.9500
C3 C4 1.405(3)
C4 Cl1A 1.736(4)
C5 H5B 0.9800
C5 H5C 0.9800
C5 H5A 0.9800
C6 C7 1.381(3)
C7 C8 1.402(3)
C7 H7 0.9500
C9 H9 0.9500
C10 H10B 0.9800
C10 H10C 0.9800
C10 H10A 0.9800
C11 C12 1.388(3)
C12 F1A 1.277(8)
C12 C13 1.418(3)
C14 H14 0.9500
C15 H15A 0.9800
C15 H15C 0.9800
C15 H15B 0.9800
C16 C17 1.375(3)
C17 C18 1.401(3)
C17 H17 0.9500
C19 H19 0.9500
C20 H20C 0.9800
C20 H20B 0.9800
C20 H20A 0.9800

loop_
_geom_torsion_atom_site_label_1
_geom_torsion_atom_site_label_2
_geom_torsion_atom_site_label_3
_geom_torsion_atom_site_label_4
_geom_torsion
C2 N1 C1 C4 -0.3(3)
C2 N1 C1 N12 -176.5(2)
C18 N12 C1 N1 -115.9(2)
C20 N12 C1 N1 49.0(3)
C18 N12 C1 C4 67.9(3)
C20 N12 C1 C4 -127.3(2)
C1 N1 C2 N2 -2.0(4)
C3 N2 C2 N1 2.5(4)
C2 N2 C3 N3 173.7(2)
C2 N2 C3 C4 -0.6(3)
C6 N3 C3 N2 157.3(2)
C5 N3 C3 N2 -7.3(3)
C6 N3 C3 C4 -28.7(3)
C5 N3 C3 C4 166.7(2)
N1 C1 C4 F1 -175.1(2)
N12 C1 C4 F1 0.9(3)
N1 C1 C4 C3 1.9(3)
N12 C1 C4 C3 177.92(19)
N1 C1 C4 Cl1A -165.0(2)
N12 C1 C4 Cl1A 11.1(3)
N2 C3 C4 F1 175.5(2)
N3 C3 C4 F1 1.6(4)
N2 C3 C4 C1 -1.4(3)
N3 C3 C4 C1 -175.2(2)
N2 C3 C4 Cl1A 165.2(2)
N3 C3 C4 Cl1A -8.7(3)
C9 N4 C6 C7 0.5(3)
C9 N4 C6 N3 176.5(2)
C3 N3 C6 N4 140.2(2)
C5 N3 C6 N4 -54.7(3)
C3 N3 C6 C7 -43.7(3)
C5 N3 C6 C7 121.4(3)
N4 C6 C7 C8 -1.8(3)
N3 C6 C7 C8 -177.5(2)
C9 N5 C8 N6 -177.7(2)
C9 N5 C8 C7 -0.7(3)
C11 N6 C8 N5 -177.8(2)
C10 N6 C8 N5 13.3(3)
C11 N6 C8 C7 5.3(3)
C10 N6 C8 C7 -163.6(2)
C6 C7 C8 N5 1.9(3)
C6 C7 C8 N6 178.6(2)
C6 N4 C9 N5 0.9(4)
C8 N5 C9 N4 -0.8(4)
C14 N7 C11 C12 -0.9(3)
C14 N7 C11 N6 -178.2(2)
C8 N6 C11 N7 -111.0(2)
C10 N6 C11 N7 58.1(3)
C8 N6 C11 C12 71.6(3)
C10 N6 C11 C12 -119.3(2)
N7 C11 C12 F1A -176.7(4)
N6 C11 C12 F1A 0.5(5)
N7 C11 C12 C13 2.8(3)
N6 C11 C12 C13 180.00(18)
N7 C11 C12 Cl1 -170.87(18)
N6 C11 C12 Cl1 6.3(3)
C14 N8 C13 N9 176.4(2)
C14 N8 C13 C12 1.4(3)
C16 N9 C13 N8 148.7(2)
C15 N9 C13 N8 -17.8(3)
C16 N9 C13 C12 -36.5(3)
C15 N9 C13 C12 156.9(2)
F1A C12 C13 N8 176.4(4)
C11 C12 C13 N8 -3.0(3)
Cl1 C12 C13 N8 170.53(17)
F1A C12 C13 N9 1.8(5)
C11 C12 C13 N9 -177.6(2)
Cl1 C12 C13 N9 -4.1(3)
C11 N7 C14 N8 -0.9(4)
C13 N8 C14 N7 0.7(4)
C19 N10 C16 C17 -0.2(4)
C19 N10 C16 N9 176.9(2)
C13 N9 C16 N10 147.3(2)
C15 N9 C16 N10 -46.3(3)
C13 N9 C16 C17 -35.5(3)
C15 N9 C16 C17 130.9(2)
N10 C16 C17 C18 0.1(4)
N9 C16 C17 C18 -176.8(2)
C19 N11 C18 N12 -176.1(2)
C19 N11 C18 C17 1.1(4)
C1 N12 C18 N11 176.9(2)
C20 N12 C18 N11 12.3(3)
C1 N12 C18 C17 -0.4(3)
C20 N12 C18 C17 -164.9(2)
C16 C17 C18 N11 -0.6(3)
C16 C17 C18 N12 176.5(2)
C16 N10 C19 N11 0.9(5)
C18 N11 C19 N10 -1.3(5)
